data_7001166
loop_
_publ_author_name
'Wei, Zhen-Hong'
'Li, Hong-Xi'
'Ren, Zhi-Gang'
'Lang, Jian-Ping'
'Zhang, Yong'
'Sun, Zhen-Rong'

_publ_section_title
;
 Stepwise addition of CuNCS onto [Et4N][Tp*WS3]: Design, syntheses,
 structures and third-order nonlinear optical properties
;
_journal_issue 18
_journal_name_full 'Dalton Transactions'
_journal_page_first 3425
_journal_page_last 3433
_journal_paper_doi 10.1039/b822858b
_journal_year 2009
_chemical_formula_moiety 'C19 H22 B Cu4 N10 S7 W, C8 H20 N'
_chemical_formula_sum 'C27 H42 B Cu4 N11 S7 W'
_chemical_formula_weight 1194.05
_chemical_name_systematic
;
?
;
_space_group_IT_number 61
_symmetry_cell_setting orthorhombic
_symmetry_space_group_name_Hall '-P 2ac 2ab'
_symmetry_space_group_name_H-M 'P b c a'
_atom_sites_solution_hydrogens geom
_atom_sites_solution_primary direct
_atom_sites_solution_secondary difmap
_audit_creation_method SHELXL-97
_cell_angle_alpha 90.00
_cell_angle_beta 90.00
_cell_angle_gamma 90.00
_cell_formula_units_Z 8
_cell_length_a 14.643(3)
_cell_length_b 17.390(4)
_cell_length_c 33.613(7)
_cell_measurement_reflns_used 27677
_cell_measurement_temperature 303(2)
_cell_measurement_theta_max 25.3491
_cell_measurement_theta_min 3.0177
_cell_volume 8559(3)
_computing_cell_refinement CrystalClear
_computing_data_collection CrystalClear
_computing_data_reduction CrystalStructure
_computing_molecular_graphics 'Shelxl-97 (Sheldrick, 1997)'
_computing_publication_material 'Shelxl-97 (Sheldrick, 1997)'
_computing_structure_refinement 'SHELXL-97 (Sheldrick, 1997)'
_computing_structure_solution 'SHELXS-97 (Sheldrick, 1990)'
_diffrn_ambient_temperature 303(2)
_diffrn_measured_fraction_theta_full 0.998
_diffrn_measured_fraction_theta_max 0.998
_diffrn_measurement_device_type 'Rigaku Mercury'
_diffrn_measurement_method \w
_diffrn_radiation_monochromator graphite
_diffrn_radiation_source 'fine-focus sealed tube'
_diffrn_radiation_type MoK\a
_diffrn_radiation_wavelength 0.71073
_diffrn_reflns_av_R_equivalents 0.1078
_diffrn_reflns_av_sigmaI/netI 0.0558
_diffrn_reflns_limit_h_max 17
_diffrn_reflns_limit_h_min -16
_diffrn_reflns_limit_k_max 20
_diffrn_reflns_limit_k_min -20
_diffrn_reflns_limit_l_max 40
_diffrn_reflns_limit_l_min -36
_diffrn_reflns_number 77941
_diffrn_reflns_theta_full 25.35
_diffrn_reflns_theta_max 25.35
_diffrn_reflns_theta_min 3.02
_diffrn_standards_decay_% 0
_diffrn_standards_interval_count 0
_diffrn_standards_interval_time 0
_diffrn_standards_number 0
_exptl_absorpt_coefficient_mu 5.01
_exptl_absorpt_correction_T_max 0.645
_exptl_absorpt_correction_T_min 0.213
_exptl_absorpt_correction_type multi-scan
_exptl_absorpt_process_details 'Jacobson, R. (1998) Private communication.'
_exptl_crystal_colour black
_exptl_crystal_density_diffrn 1.852
_exptl_crystal_density_method 'not measured'
_exptl_crystal_description BLOCK
_exptl_crystal_F_000 4696
_exptl_crystal_size_max 0.63
_exptl_crystal_size_mid 0.31
_exptl_crystal_size_min 0.10
_refine_diff_density_max 1.191
_refine_diff_density_min -1.041
_refine_diff_density_rms 0.137
_refine_ls_extinction_method none
_refine_ls_goodness_of_fit_ref 1.318
_refine_ls_hydrogen_treatment constr
_refine_ls_matrix_type full
_refine_ls_number_parameters 457
_refine_ls_number_reflns 7826
_refine_ls_number_restraints 28
_refine_ls_restrained_S_all 1.317
_refine_ls_R_factor_all 0.1174
_refine_ls_R_factor_gt 0.0972
_refine_ls_shift/su_max 0.070
_refine_ls_shift/su_mean 0.008
_refine_ls_structure_factor_coef Fsqd
_refine_ls_weighting_details 'calc w=1/[\s^2^(Fo^2^)+(0.1180P)^2^+41.7844P] where P=(Fo^2^+2Fc^2^)/3'
_refine_ls_weighting_scheme calc
_refine_ls_wR_factor_gt 0.2547
_refine_ls_wR_factor_ref 0.2649
_reflns_number_gt 6560
_reflns_number_total 7826
_reflns_threshold_expression >2sigma(I)
_cod_data_source_file b822858b.txt
_cod_data_source_block '[Et4N][Tp*WS3(CuSCN)4]'
_cod_depositor_comments
;
The following automatic conversions were performed:
'_symmetry_cell_setting' value 'Orthorhombic' changed to 'orthorhombic'
according to '/home/saulius/struct/CIF-dictionaries/cif_core.dic'
dictionary named 'cif_core.dic' version 2.4.1 from
2010-06-29.

'_exptl_absorpt_correction_type' value 'Multi-scan' changed
to 'multi-scan' according to
'/home/saulius/struct/CIF-dictionaries/cif_core.dic' dictionary named
'cif_core.dic' version 2.4.1 from 2010-06-29.

Automatic conversion script
Id: cif_fix_enum 1527 2010-12-29 10:47:43Z saulius 
;
_cod_database_code 7001166

loop_
_symmetry_equiv_pos_as_xyz
'x, y, z'
'-x+1/2, -y, z+1/2'
'-x, y+1/2, -z+1/2'
'x+1/2, -y+1/2, -z'
'-x, -y, -z'
'x-1/2, y, -z-1/2'
'x, -y-1/2, z-1/2'
'-x-1/2, y-1/2, z'

loop_
_atom_site_label
_atom_site_type_symbol
_atom_site_fract_x
_atom_site_fract_y
_atom_site_fract_z
_atom_site_U_iso_or_equiv
_atom_site_adp_type
_atom_site_occupancy
_atom_site_symmetry_multiplicity
_atom_site_calc_flag
_atom_site_refinement_flags
_atom_site_disorder_assembly
_atom_site_disorder_group
W1 W 0.59019(4) -1.06843(3) 0.592752(17) 0.0434(2) Uani 1 1 d . . .
Cu3 Cu 0.42940(14) -1.13677(12) 0.59342(6) 0.0602(6) Uani 1 1 d . . .
Cu2 Cu 0.54581(15) -1.13183(12) 0.66258(6) 0.0624(6) Uani 1 1 d . . .
Cu1 Cu 0.46106(14) -0.99530(12) 0.63377(7) 0.0643(6) Uani 1 1 d . . .
S3 S 0.6064(3) -1.0150(2) 0.65434(12) 0.0549(10) Uani 1 1 d . . .
S1 S 0.4555(3) -1.0208(2) 0.56851(13) 0.0564(10) Uani 1 1 d . . .
S2 S 0.5612(3) -1.1966(2) 0.60558(12) 0.0517(9) Uani 1 1 d . . .
N1 N 0.8002(8) -1.0778(7) 0.5668(4) 0.051(3) Uani 1 1 d . . .
N2 N 0.7422(8) -1.0994(7) 0.5968(3) 0.047(3) Uani 1 1 d . . .
N4 N 0.6184(9) -1.1065(8) 0.5296(4) 0.056(3) Uani 1 1 d . . .
C12 C 0.7539(11) -0.8853(9) 0.5349(5) 0.061(4) Uani 1 1 d . . .
N3 N 0.6954(9) -1.0848(7) 0.5095(3) 0.049(3) Uani 1 1 d . . .
N5 N 0.7267(9) -0.9585(7) 0.5439(3) 0.053(3) Uani 1 1 d . . .
C5 C 0.7577(12) -1.1707(11) 0.6628(5) 0.076(5) Uani 1 1 d . . .
H5A H 0.7373 -1.1302 0.6800 0.115 Uiso 1 1 calc R . .
H5B H 0.8061 -1.1987 0.6755 0.115 Uiso 1 1 calc R . .
H5C H 0.7078 -1.2049 0.6573 0.115 Uiso 1 1 calc R . .
C9 C 0.5760(12) -1.1531(9) 0.5036(5) 0.058(4) Uani 1 1 d . . .
N10 N 0.3873(11) -1.0985(10) 0.6669(5) 0.075(4) Uani 1 1 d . . .
C3 C 0.8811(10) -1.1390(9) 0.6126(5) 0.056(4) Uani 1 1 d . . .
H3 H 0.9293 -1.1609 0.6266 0.067 Uiso 1 1 calc R . .
N8 N 0.3148(10) -1.1805(9) 0.5883(5) 0.074(4) Uani 1 1 d . . .
C1 C 0.9668(13) -1.0887(12) 0.5488(7) 0.087(6) Uani 1 1 d . . .
H1A H 0.9873 -1.0365 0.5517 0.131 Uiso 1 1 calc R . .
H1B H 0.9482 -1.0973 0.5218 0.131 Uiso 1 1 calc R . .
H1C H 1.0156 -1.1232 0.5555 0.131 Uiso 1 1 calc R . .
N6 N 0.6549(8) -0.9567(7) 0.5705(4) 0.050(3) Uani 1 1 d . . .
C18 C 0.5319(10) -1.1943(9) 0.7456(5) 0.055(4) Uani 1 1 d . . .
C15 C 0.5715(13) -0.8511(10) 0.6063(6) 0.072(5) Uani 1 1 d . . .
H15A H 0.5117 -0.8695 0.5995 0.108 Uiso 1 1 calc R . .
H15B H 0.5722 -0.7959 0.6052 0.108 Uiso 1 1 calc R . .
H15C H 0.5868 -0.8677 0.6327 0.108 Uiso 1 1 calc R . .
C13 C 0.7024(11) -0.8375(9) 0.5569(5) 0.063(4) Uani 1 1 d . . .
H13 H 0.7082 -0.7843 0.5578 0.075 Uiso 1 1 calc R . .
C4 C 0.7923(11) -1.1366(9) 0.6242(4) 0.052(4) Uani 1 1 d . . .
N9 N 0.5417(10) -1.1774(10) 0.7142(4) 0.071(4) Uani 1 1 d . . .
C14 C 0.6377(12) -0.8816(8) 0.5784(5) 0.056(4) Uani 1 1 d . . .
C2 C 0.8859(11) -1.1029(9) 0.5767(5) 0.054(4) Uani 1 1 d . . .
C6 C 0.7770(18) -1.1055(17) 0.4449(6) 0.123(10) Uani 1 1 d . . .
H6A H 0.7743 -1.0538 0.4350 0.184 Uiso 1 1 calc R . .
H6B H 0.7723 -1.1410 0.4231 0.184 Uiso 1 1 calc R . .
H6C H 0.8339 -1.1134 0.4585 0.184 Uiso 1 1 calc R . .
C7 C 0.6985(16) -1.1188(12) 0.4736(5) 0.079(6) Uani 1 1 d . . .
B1 B 0.7687(12) -1.0329(10) 0.5302(6) 0.055(4) Uani 1 1 d . . .
S7 S 0.2410(4) -1.1171(4) 0.71808(17) 0.101(2) Uani 1 1 d . . .
S6 S 0.5102(3) -1.2224(3) 0.79145(13) 0.0758(14) Uani 1 1 d . . .
S5 S 0.1320(4) -1.1947(4) 0.61440(16) 0.0959(19) Uani 1 1 d . . .
C8 C 0.6217(14) -1.1598(11) 0.4688(5) 0.069(5) Uani 1 1 d . . .
H8 H 0.6037 -1.1870 0.4464 0.083 Uiso 1 1 calc R . .
C19 C 0.3256(12) -1.1099(9) 0.6868(5) 0.055(4) Uani 1 1 d . . .
C17 C 0.2383(14) -1.1860(11) 0.6004(5) 0.072(5) Uani 1 1 d . . .
C11 C 0.8304(16) -0.8696(12) 0.5064(7) 0.101(7) Uani 1 1 d . . .
H11A H 0.8873 -0.8694 0.5206 0.151 Uiso 1 1 calc R . .
H11B H 0.8211 -0.8205 0.4941 0.151 Uiso 1 1 calc R . .
H11C H 0.8317 -0.9089 0.4864 0.151 Uiso 1 1 calc R . .
C10 C 0.4843(14) -1.1907(11) 0.5118(6) 0.088(6) Uani 1 1 d . . .
H10A H 0.4904 -1.2263 0.5334 0.132 Uiso 1 1 calc R . .
H10B H 0.4643 -1.2177 0.4884 0.132 Uiso 1 1 calc R . .
H10C H 0.4404 -1.1519 0.5186 0.132 Uiso 1 1 calc R . .
N7 N 0.3822(12) -0.9223(8) 0.6566(5) 0.078(5) Uani 1 1 d . . .
C16 C 0.3304(14) -0.8815(10) 0.6677(8) 0.090(7) Uani 1 1 d . . .
N11 N 0.9669(13) -0.9371(8) 0.6870(5) 0.083(5) Uani 1 1 d . . .
C27 C 1.014(3) -0.895(2) 0.7212(11) 0.170(8) Uani 1 1 d U . .
H27A H 1.0597 -0.8614 0.7100 0.204 Uiso 1 1 calc R . .
H27B H 0.9685 -0.8627 0.7340 0.204 Uiso 1 1 calc R . .
C23 C 1.021(2) -1.0025(14) 0.6689(10) 0.138(10) Uani 1 1 d U . .
H23A H 0.9839 -1.0305 0.6498 0.166 Uiso 1 1 calc R . .
H23B H 1.0410 -1.0379 0.6894 0.166 Uiso 1 1 calc R . .
C25 C 0.941(3) -0.8798(16) 0.6578(10) 0.182(16) Uani 1 1 d U . .
H25A H 0.9957 -0.8605 0.6448 0.218 Uiso 1 1 calc R . .
H25B H 0.9121 -0.8369 0.6712 0.218 Uiso 1 1 calc R . .
C26 C 1.057(3) -0.941(2) 0.7514(10) 0.169(14) Uani 1 1 d U . .
H26A H 1.0106 -0.9651 0.7675 0.254 Uiso 1 1 calc R . .
H26B H 1.0943 -0.9089 0.7678 0.254 Uiso 1 1 calc R . .
H26C H 1.0936 -0.9799 0.7391 0.254 Uiso 1 1 calc R . .
C22 C 1.105(3) -0.964(3) 0.6477(14) 0.201(17) Uani 1 1 d U . .
H22A H 1.1426 -1.0025 0.6356 0.301 Uiso 1 1 calc R . .
H22B H 1.1409 -0.9359 0.6670 0.301 Uiso 1 1 calc R . .
H22C H 1.0841 -0.9285 0.6276 0.301 Uiso 1 1 calc R . .
C21 C 0.892(2) -0.9891(19) 0.7060(13) 0.171(13) Uani 1 1 d U . .
H21A H 0.8651 -1.0227 0.6863 0.206 Uiso 1 1 calc R . .
H21B H 0.9176 -1.0202 0.7273 0.206 Uiso 1 1 calc R . .
Cu4 Cu 0.15720(15) -1.20830(13) 0.68352(7) 0.0699(6) Uani 1 1 d . . .
C20 C 0.820(3) -0.9306(19) 0.7226(11) 0.170(8) Uani 1 1 d U . .
H20A H 0.8363 -0.9164 0.7493 0.255 Uiso 1 1 calc R . .
H20B H 0.7608 -0.9541 0.7226 0.255 Uiso 1 1 calc R . .
H20C H 0.8191 -0.8856 0.7061 0.255 Uiso 1 1 calc R . .
S4 S 0.2563(5) -0.8214(4) 0.6888(4) 0.168(5) Uani 1 1 d . . .
C24 C 0.877(3) -0.911(2) 0.6265(11) 0.170(8) Uani 1 1 d U . .
H24A H 0.8616 -0.9632 0.6327 0.255 Uiso 1 1 calc R . .
H24B H 0.9055 -0.9085 0.6009 0.255 Uiso 1 1 calc R . .
H24C H 0.8219 -0.8804 0.6262 0.255 Uiso 1 1 calc R . .

loop_
_atom_site_aniso_label
_atom_site_aniso_U_11
_atom_site_aniso_U_22
_atom_site_aniso_U_33
_atom_site_aniso_U_23
_atom_site_aniso_U_13
_atom_site_aniso_U_12
W1 0.0463(4) 0.0420(4) 0.0418(4) 0.0007(2) 0.0005(3) 0.0008(2)
Cu3 0.0507(10) 0.0570(12) 0.0729(14) 0.0021(10) -0.0038(9) -0.0083(9)
Cu2 0.0780(14) 0.0644(12) 0.0449(11) 0.0063(9) 0.0004(10) -0.0050(11)
Cu1 0.0630(12) 0.0587(12) 0.0712(14) -0.0100(10) 0.0092(11) 0.0063(10)
S3 0.062(2) 0.059(2) 0.044(2) -0.0065(18) 0.0027(18) -0.0069(19)
S1 0.054(2) 0.049(2) 0.066(3) 0.0051(19) -0.007(2) 0.0057(17)
S2 0.062(2) 0.0428(19) 0.051(2) 0.0020(17) -0.0036(18) 0.0005(17)
N1 0.045(7) 0.058(7) 0.049(7) 0.002(6) -0.001(6) 0.001(6)
N2 0.044(6) 0.050(7) 0.047(7) 0.008(6) 0.008(6) -0.009(6)
N4 0.056(7) 0.061(8) 0.052(8) 0.006(6) -0.006(6) 0.010(6)
C12 0.055(9) 0.050(9) 0.079(12) 0.019(8) -0.007(9) -0.010(8)
N3 0.063(8) 0.052(7) 0.032(6) 0.001(5) 0.001(6) 0.007(6)
N5 0.065(8) 0.051(7) 0.041(7) 0.002(6) 0.004(6) 0.006(6)
C5 0.066(11) 0.093(13) 0.070(11) 0.039(10) -0.025(9) 0.010(10)
C9 0.079(11) 0.043(8) 0.053(9) -0.018(7) -0.016(8) -0.010(8)
N10 0.063(9) 0.092(11) 0.071(10) -0.007(9) 0.011(8) -0.023(8)
C3 0.034(7) 0.057(9) 0.075(11) 0.001(8) 0.001(7) 0.016(7)
N8 0.047(8) 0.079(10) 0.096(12) -0.009(9) 0.008(8) -0.017(7)
C1 0.062(11) 0.096(14) 0.103(16) 0.015(13) 0.020(11) 0.024(10)
N6 0.049(7) 0.050(7) 0.051(7) 0.010(6) 0.014(6) 0.000(6)
C18 0.049(8) 0.064(10) 0.051(10) 0.008(8) -0.010(7) 0.008(7)
C15 0.085(12) 0.048(9) 0.082(12) -0.003(9) 0.021(10) 0.018(9)
C13 0.058(10) 0.047(9) 0.083(12) 0.011(9) -0.007(9) -0.006(8)
C4 0.059(9) 0.058(9) 0.040(8) -0.006(7) -0.015(7) -0.008(7)
N9 0.067(9) 0.107(12) 0.040(8) 0.023(8) -0.013(7) -0.012(8)
C14 0.073(11) 0.043(8) 0.052(9) -0.002(7) 0.000(8) -0.002(8)
C2 0.062(9) 0.053(9) 0.046(9) -0.012(7) 0.009(7) 0.009(8)
C6 0.14(2) 0.18(3) 0.045(12) -0.050(14) 0.013(13) 0.00(2)
C7 0.115(16) 0.088(13) 0.035(9) -0.003(9) 0.007(10) 0.043(13)
B1 0.051(10) 0.045(9) 0.068(12) 0.010(9) 0.009(9) 0.000(8)
S7 0.094(4) 0.120(5) 0.088(4) -0.054(3) 0.030(3) -0.052(3)
S6 0.062(3) 0.118(4) 0.047(2) 0.010(2) 0.000(2) -0.017(3)
S5 0.063(3) 0.157(6) 0.067(3) -0.033(3) 0.004(2) -0.018(3)
C8 0.084(12) 0.081(12) 0.042(9) -0.009(9) -0.009(9) -0.003(11)
C19 0.070(11) 0.052(9) 0.042(9) -0.002(7) -0.012(8) -0.008(8)
C17 0.090(15) 0.083(13) 0.044(9) -0.011(8) -0.019(9) -0.012(11)
C11 0.121(18) 0.064(12) 0.117(19) 0.033(12) 0.004(15) -0.026(12)
C10 0.101(15) 0.074(13) 0.089(15) -0.034(11) -0.009(12) -0.019(11)
N7 0.086(10) 0.048(8) 0.101(13) -0.027(8) 0.037(10) 0.009(8)
C16 0.082(13) 0.044(10) 0.14(2) -0.023(11) 0.042(14) -0.021(9)
N11 0.115(14) 0.057(9) 0.077(11) 0.018(8) -0.001(10) 0.008(9)
C27 0.21(2) 0.149(16) 0.153(17) 0.005(12) -0.063(14) 0.011(13)
C23 0.17(3) 0.077(16) 0.17(3) -0.019(17) -0.04(2) -0.002(16)
C25 0.34(4) 0.083(17) 0.13(2) 0.010(16) -0.11(3) 0.04(2)
C26 0.21(3) 0.20(3) 0.10(2) -0.017(19) -0.05(2) 0.05(3)
C22 0.20(4) 0.19(4) 0.21(4) -0.06(3) 0.02(3) -0.04(3)
C21 0.15(3) 0.11(2) 0.25(4) 0.01(2) -0.01(3) -0.045(16)
Cu4 0.0669(13) 0.0743(14) 0.0686(14) -0.0219(11) 0.0116(11) -0.0139(11)
C20 0.21(2) 0.149(16) 0.153(17) 0.005(12) -0.063(14) 0.011(13)
S4 0.099(5) 0.098(5) 0.306(12) -0.081(6) 0.122(7) -0.027(4)
C24 0.21(2) 0.149(16) 0.153(17) 0.005(12) -0.063(14) 0.011(13)

loop_
_atom_type_symbol
_atom_type_description
_atom_type_scat_dispersion_real
_atom_type_scat_dispersion_imag
_atom_type_scat_source
C C 0.0033 0.0016 'International Tables Vol C Tables 4.2.6.8 and 6.1.1.4'
H H 0.0000 0.0000 'International Tables Vol C Tables 4.2.6.8 and 6.1.1.4'
B B 0.0013 0.0007 'International Tables Vol C Tables 4.2.6.8 and 6.1.1.4'
N N 0.0061 0.0033 'International Tables Vol C Tables 4.2.6.8 and 6.1.1.4'
S S 0.1246 0.1234 'International Tables Vol C Tables 4.2.6.8 and 6.1.1.4'
Cu Cu 0.3201 1.2651 'International Tables Vol C Tables 4.2.6.8 and 6.1.1.4'
W W -0.8490 6.8722 'International Tables Vol C Tables 4.2.6.8 and 6.1.1.4'

loop_
_geom_angle_atom_site_label_1
_geom_angle_atom_site_label_2
_geom_angle_atom_site_label_3
_geom_angle
_geom_angle_site_symmetry_1
_geom_angle_site_symmetry_3
_geom_angle_publ_flag
N4 W1 S3 162.2(4) . . ?
N4 W1 N6 82.3(5) . . ?
S3 W1 N6 84.7(3) . . ?
N4 W1 S1 85.9(3) . . ?
S3 W1 S1 105.39(15) . . ?
N6 W1 S1 86.2(3) . . ?
N4 W1 N2 79.1(4) . . ?
S3 W1 N2 86.6(3) . . ?
N6 W1 N2 79.4(4) . . ?
S1 W1 N2 160.4(3) . . ?
N4 W1 S2 85.8(4) . . ?
S3 W1 S2 104.04(15) . . ?
N6 W1 S2 163.1(3) . . ?
S1 W1 S2 104.91(14) . . ?
N2 W1 S2 86.6(3) . . ?
N4 W1 Cu3 92.2(3) . . ?
S3 W1 Cu3 105.57(11) . . ?
N6 W1 Cu3 139.1(3) . . ?
S1 W1 Cu3 52.91(11) . . ?
N2 W1 Cu3 139.5(3) . . ?
S2 W1 Cu3 53.10(11) . . ?
N4 W1 Cu1 139.0(3) . . ?
S3 W1 Cu1 53.81(12) . . ?
N6 W1 Cu1 93.3(3) . . ?
S1 W1 Cu1 53.13(12) . . ?
N2 W1 Cu1 140.4(3) . . ?
S2 W1 Cu1 103.52(11) . . ?
Cu3 W1 Cu1 64.98(7) . . ?
N4 W1 Cu2 138.4(3) . . ?
S3 W1 Cu2 52.88(11) . . ?
N6 W1 Cu2 137.6(3) . . ?
S1 W1 Cu2 104.62(12) . . ?
N2 W1 Cu2 95.0(3) . . ?
S2 W1 Cu2 52.66(11) . . ?
Cu3 W1 Cu2 65.78(7) . . ?
Cu1 W1 Cu2 64.53(7) . . ?
N8 Cu3 S1 119.7(5) . . ?
N8 Cu3 S2 127.6(5) . . ?
S1 Cu3 S2 110.12(16) . . ?
N8 Cu3 W1 173.7(5) . . ?
S1 Cu3 W1 55.44(11) . . ?
S2 Cu3 W1 55.88(11) . . ?
N8 Cu3 Cu1 123.2(5) . . ?
S1 Cu3 Cu1 50.65(13) . . ?
S2 Cu3 Cu1 100.06(13) . . ?
W1 Cu3 Cu1 57.95(6) . . ?
N8 Cu3 Cu2 128.5(5) . . ?
S1 Cu3 Cu2 100.10(13) . . ?
S2 Cu3 Cu2 49.81(12) . . ?
W1 Cu3 Cu2 57.71(6) . . ?
Cu1 Cu3 Cu2 59.61(7) . . ?
N9 Cu2 S2 125.0(5) . . ?
N9 Cu2 S3 120.2(5) . . ?
S2 Cu2 S3 108.18(16) . . ?
N9 Cu2 N10 90.9(6) . . ?
S2 Cu2 N10 105.7(4) . . ?
S3 Cu2 N10 99.9(4) . . ?
N9 Cu2 W1 167.7(4) . . ?
S2 Cu2 W1 55.27(11) . . ?
S3 Cu2 W1 54.52(11) . . ?
N10 Cu2 W1 100.9(4) . . ?
N9 Cu2 Cu1 129.9(5) . . ?
S2 Cu2 Cu1 99.94(13) . . ?
S3 Cu2 Cu1 51.15(13) . . ?
N10 Cu2 Cu1 52.9(4) . . ?
W1 Cu2 Cu1 57.57(6) . . ?
N9 Cu2 Cu3 134.6(4) . . ?
S2 Cu2 Cu3 49.71(12) . . ?
S3 Cu2 Cu3 99.31(13) . . ?
N10 Cu2 Cu3 58.9(4) . . ?
W1 Cu2 Cu3 56.51(6) . . ?
Cu1 Cu2 Cu3 59.56(7) . . ?
N7 Cu1 S1 120.8(6) . . ?
N7 Cu1 S3 123.7(6) . . ?
S1 Cu1 S3 107.65(16) . . ?
N7 Cu1 N10 92.3(6) . . ?
S1 Cu1 N10 107.0(4) . . ?
S3 Cu1 N10 99.8(4) . . ?
N7 Cu1 W1 165.9(5) . . ?
S1 Cu1 W1 54.82(11) . . ?
S3 Cu1 W1 54.44(11) . . ?
N10 Cu1 W1 101.8(4) . . ?
N7 Cu1 Cu3 132.7(5) . . ?
S1 Cu1 Cu3 49.93(12) . . ?
S3 Cu1 Cu3 99.66(13) . . ?
N10 Cu1 Cu3 59.7(4) . . ?
W1 Cu1 Cu3 57.07(6) . . ?
N7 Cu1 Cu2 133.7(6) . . ?
S1 Cu1 Cu2 100.57(13) . . ?
S3 Cu1 Cu2 50.24(12) . . ?
N10 Cu1 Cu2 53.7(4) . . ?
W1 Cu1 Cu2 57.91(6) . . ?
Cu3 Cu1 Cu2 60.84(7) . . ?
Cu2 S3 Cu1 78.61(15) . . ?
Cu2 S3 W1 72.60(13) . . ?
Cu1 S3 W1 71.75(13) . . ?
Cu3 S1 Cu1 79.43(16) . . ?
Cu3 S1 W1 71.65(12) . . ?
Cu1 S1 W1 72.05(13) . . ?
Cu3 S2 Cu2 80.48(15) . . ?
Cu3 S2 W1 71.02(12) . . ?
Cu2 S2 W1 72.08(12) . . ?
C2 N1 N2 107.7(12) . . ?
C2 N1 B1 129.3(13) . . ?
N2 N1 B1 123.0(12) . . ?
C4 N2 N1 107.3(12) . . ?
C4 N2 W1 133.1(10) . . ?
N1 N2 W1 119.6(9) . . ?
C9 N4 N3 103.2(13) . . ?
C9 N4 W1 134.6(12) . . ?
N3 N4 W1 122.1(10) . . ?
C13 C12 N5 106.9(14) . . ?
C13 C12 C11 131.1(16) . . ?
N5 C12 C11 121.9(16) . . ?
C7 N3 N4 110.4(15) . . ?
C7 N3 B1 128.9(16) . . ?
N4 N3 B1 120.5(12) . . ?
C12 N5 N6 110.2(12) . . ?
C12 N5 B1 127.7(13) . . ?
N6 N5 B1 122.0(12) . . ?
C4 C5 H5A 109.5 . . ?
C4 C5 H5B 109.5 . . ?
H5A C5 H5B 109.5 . . ?
C4 C5 H5C 109.5 . . ?
H5A C5 H5C 109.5 . . ?
H5B C5 H5C 109.5 . . ?
N4 C9 C8 112.6(16) . . ?
N4 C9 C10 123.5(16) . . ?
C8 C9 C10 123.8(15) . . ?
C19 N10 Cu1 140.0(15) . . ?
C19 N10 Cu2 139.4(15) . . ?
Cu1 N10 Cu2 73.3(4) . . ?
C2 C3 C4 106.8(14) . . ?
C2 C3 H3 126.6 . . ?
C4 C3 H3 126.6 . . ?
C17 N8 Cu3 148.4(15) . . ?
C2 C1 H1A 109.5 . . ?
C2 C1 H1B 109.5 . . ?
H1A C1 H1B 109.5 . . ?
C2 C1 H1C 109.5 . . ?
H1A C1 H1C 109.5 . . ?
H1B C1 H1C 109.5 . . ?
C14 N6 N5 106.9(12) . . ?
C14 N6 W1 132.5(10) . . ?
N5 N6 W1 120.6(9) . . ?
N9 C18 S6 175.8(16) . . ?
C14 C15 H15A 109.5 . . ?
C14 C15 H15B 109.5 . . ?
H15A C15 H15B 109.5 . . ?
C14 C15 H15C 109.5 . . ?
H15A C15 H15C 109.5 . . ?
H15B C15 H15C 109.5 . . ?
C12 C13 C14 108.7(14) . . ?
C12 C13 H13 125.6 . . ?
C14 C13 H13 125.6 . . ?
N2 C4 C3 110.0(14) . . ?
N2 C4 C5 126.4(14) . . ?
C3 C4 C5 123.6(14) . . ?
C18 N9 Cu2 169.4(17) . . ?
N6 C14 C13 107.2(14) . . ?
N6 C14 C15 127.1(14) . . ?
C13 C14 C15 125.4(15) . . ?
C3 C2 N1 108.3(13) . . ?
C3 C2 C1 131.1(15) . . ?
N1 C2 C1 120.7(15) . . ?
C7 C6 H6A 109.5 . . ?
C7 C6 H6B 109.5 . . ?
H6A C6 H6B 109.5 . . ?
C7 C6 H6C 109.5 . . ?
H6A C6 H6C 109.5 . . ?
H6B C6 H6C 109.5 . . ?
C8 C7 N3 108.2(17) . . ?
C8 C7 C6 129.8(17) . . ?
N3 C7 C6 122(2) . . ?
N5 B1 N1 108.3(14) . . ?
N5 B1 N3 110.6(13) . . ?
N1 B1 N3 105.6(12) . . ?
C19 S7 Cu4 97.6(6) . . ?
C18 S6 Cu4 97.4(6) . 6_657 ?
C17 S5 Cu4 98.3(6) . . ?
C7 C8 C9 105.5(15) . . ?
C7 C8 H8 127.3 . . ?
C9 C8 H8 127.3 . . ?
N10 C19 S7 173.3(16) . . ?
N8 C17 S5 176.9(16) . . ?
C12 C11 H11A 109.5 . . ?
C12 C11 H11B 109.5 . . ?
H11A C11 H11B 109.5 . . ?
C12 C11 H11C 109.5 . . ?
H11A C11 H11C 109.5 . . ?
H11B C11 H11C 109.5 . . ?
C9 C10 H10A 109.5 . . ?
C9 C10 H10B 109.5 . . ?
H10A C10 H10B 109.5 . . ?
C9 C10 H10C 109.5 . . ?
H10A C10 H10C 109.5 . . ?
H10B C10 H10C 109.5 . . ?
C16 N7 Cu1 174(2) . . ?
N7 C16 S4 175(3) . . ?
C25 N11 C23 112(2) . . ?
C25 N11 C27 107(2) . . ?
C23 N11 C27 115(2) . . ?
C25 N11 C21 120(3) . . ?
C23 N11 C21 95(2) . . ?
C27 N11 C21 106(3) . . ?
C26 C27 N11 118(3) . . ?
C26 C27 H27A 107.9 . . ?
N11 C27 H27A 107.9 . . ?
C26 C27 H27B 107.9 . . ?
N11 C27 H27B 107.9 . . ?
H27A C27 H27B 107.2 . . ?
N11 C23 C22 105(2) . . ?
N11 C23 H23A 110.7 . . ?
C22 C23 H23A 110.7 . . ?
N11 C23 H23B 110.6 . . ?
C22 C23 H23B 110.6 . . ?
H23A C23 H23B 108.8 . . ?
N11 C25 C24 113(3) . . ?
N11 C25 H25A 109.0 . . ?
C24 C25 H25A 109.0 . . ?
N11 C25 H25B 109.0 . . ?
C24 C25 H25B 109.0 . . ?
H25A C25 H25B 107.8 . . ?
C27 C26 H26A 109.5 . . ?
C27 C26 H26B 109.5 . . ?
H26A C26 H26B 109.5 . . ?
C27 C26 H26C 109.5 . . ?
H26A C26 H26C 109.5 . . ?
H26B C26 H26C 109.5 . . ?
C23 C22 H22A 109.5 . . ?
C23 C22 H22B 109.5 . . ?
H22A C22 H22B 109.5 . . ?
C23 C22 H22C 109.4 . . ?
H22A C22 H22C 109.5 . . ?
H22B C22 H22C 109.5 . . ?
C20 C21 N11 104(2) . . ?
C20 C21 H21A 110.9 . . ?
N11 C21 H21A 110.9 . . ?
C20 C21 H21B 111.0 . . ?
N11 C21 H21B 110.9 . . ?
H21A C21 H21B 109.0 . . ?
S7 Cu4 S6 112.38(19) . 6_557 ?
S7 Cu4 S4 104.5(3) . 8_655 ?
S6 Cu4 S4 112.6(3) 6_557 8_655 ?
S7 Cu4 S5 120.4(2) . . ?
S6 Cu4 S5 102.83(19) 6_557 . ?
S4 Cu4 S5 104.0(3) 8_655 . ?
C21 C20 H20A 109.4 . . ?
C21 C20 H20B 109.5 . . ?
H20A C20 H20B 109.5 . . ?
C21 C20 H20C 109.5 . . ?
H20A C20 H20C 109.5 . . ?
H20B C20 H20C 109.5 . . ?
C16 S4 Cu4 98.2(6) . 8_665 ?
C25 C24 H24A 109.5 . . ?
C25 C24 H24B 109.5 . . ?
H24A C24 H24B 109.5 . . ?
C25 C24 H24C 109.4 . . ?
H24A C24 H24C 109.5 . . ?
H24B C24 H24C 109.5 . . ?

loop_
_geom_bond_atom_site_label_1
_geom_bond_atom_site_label_2
_geom_bond_distance
_geom_bond_site_symmetry_2
_geom_bond_publ_flag
W1 N4 2.263(13) . ?
W1 S3 2.281(4) . ?
W1 N6 2.288(12) . ?
W1 S1 2.288(4) . ?
W1 N2 2.294(12) . ?
W1 S2 2.309(4) . ?
W1 Cu3 2.637(2) . ?
W1 Cu1 2.663(2) . ?
W1 Cu2 2.673(2) . ?
Cu3 N8 1.851(14) . ?
Cu3 S1 2.217(5) . ?
Cu3 S2 2.230(5) . ?
Cu3 Cu1 2.847(3) . ?
Cu3 Cu2 2.884(3) . ?
Cu2 N9 1.908(14) . ?
Cu2 S2 2.234(4) . ?
Cu2 S3 2.234(5) . ?
Cu2 N10 2.397(16) . ?
Cu2 Cu1 2.849(3) . ?
Cu1 N7 1.879(14) . ?
Cu1 S1 2.240(5) . ?
Cu1 S3 2.263(5) . ?
Cu1 N10 2.373(16) . ?
N1 C2 1.369(19) . ?
N1 N2 1.370(16) . ?
N1 B1 1.53(2) . ?
N2 C4 1.343(18) . ?
N4 C9 1.342(19) . ?
N4 N3 1.367(18) . ?
C12 C13 1.34(2) . ?
C12 N5 1.367(19) . ?
C12 C11 1.50(3) . ?
N3 C7 1.35(2) . ?
N3 B1 1.56(2) . ?
N5 N6 1.378(16) . ?
N5 B1 1.51(2) . ?
C5 C4 1.51(2) . ?
C5 H5A 0.9600 . ?
C5 H5B 0.9600 . ?
C5 H5C 0.9600 . ?
C9 C8 1.35(2) . ?
C9 C10 1.52(2) . ?
N10 C19 1.14(2) . ?
C3 C2 1.36(2) . ?
C3 C4 1.36(2) . ?
C3 H3 0.9300 . ?
N8 C17 1.19(2) . ?
C1 C2 1.53(2) . ?
C1 H1A 0.9600 . ?
C1 H1B 0.9600 . ?
C1 H1C 0.9600 . ?
N6 C14 1.357(19) . ?
C18 N9 1.105(19) . ?
C18 S6 1.649(17) . ?
C15 C14 1.45(2) . ?
C15 H15A 0.9600 . ?
C15 H15B 0.9600 . ?
C15 H15C 0.9600 . ?
C13 C14 1.42(2) . ?
C13 H13 0.9300 . ?
C6 C7 1.52(3) . ?
C6 H6A 0.9600 . ?
C6 H6B 0.9600 . ?
C6 H6C 0.9600 . ?
C7 C8 1.34(3) . ?
S7 C19 1.629(18) . ?
S7 Cu4 2.318(5) . ?
S6 Cu4 2.324(5) 6_657 ?
S5 C17 1.63(2) . ?
S5 Cu4 2.364(6) . ?
C8 H8 0.9300 . ?
C11 H11A 0.9600 . ?
C11 H11B 0.9600 . ?
C11 H11C 0.9600 . ?
C10 H10A 0.9600 . ?
C10 H10B 0.9600 . ?
C10 H10C 0.9600 . ?
N7 C16 1.10(2) . ?
C16 S4 1.66(2) . ?
N11 C25 1.45(3) . ?
N11 C23 1.51(3) . ?
N11 C27 1.52(4) . ?
N11 C21 1.56(3) . ?
C27 C26 1.44(4) . ?
C27 H27A 0.9700 . ?
C27 H27B 0.9700 . ?
C23 C22 1.58(5) . ?
C23 H23A 0.9700 . ?
C23 H23B 0.9700 . ?
C25 C24 1.51(4) . ?
C25 H25A 0.9700 . ?
C25 H25B 0.9700 . ?
C26 H26A 0.9600 . ?
C26 H26B 0.9600 . ?
C26 H26C 0.9600 . ?
C22 H22A 0.9600 . ?
C22 H22B 0.9600 . ?
C22 H22C 0.9600 . ?
C21 C20 1.57(5) . ?
C21 H21A 0.9700 . ?
C21 H21B 0.9700 . ?
Cu4 S6 2.324(5) 6_557 ?
Cu4 S4 2.346(7) 8_655 ?
C20 H20A 0.9600 . ?
C20 H20B 0.9600 . ?
C20 H20C 0.9600 . ?
S4 Cu4 2.346(7) 8_665 ?
C24 H24A 0.9600 . ?
C24 H24B 0.9600 . ?
C24 H24C 0.9600 . ?
